data_4116572
loop_
_publ_author_name
'Vincent J. Catalano'
'Byron L. Bennett'
'Heidi M. Kar'
'Bruce C. Noll'

_publ_section_title
;
 Synthesis and Characterization of Trigonal Gold(I) Cage Complexes:
 Luminescent Metallocryptates Encapsulating Tl(I) and Na+ Ions
;
_journal_name_full 'Journal of the American Chemical Society'
_journal_page_first 10235
_journal_page_last 10236
_journal_paper_doi 10.1021/ja991982e
_journal_volume 121
_journal_year 1999
_chemical_formula_sum 'C128 H78 Au2 Cl5.5 N6 O12 P6 Tl'
_chemical_formula_weight 2871.06
_chemical_name_common 1
_chemical_name_systematic
; 
 ? 
;
_space_group_IT_number 14
_symmetry_cell_setting monoclinic
_symmetry_space_group_name_Hall '-P 2yn'
_symmetry_space_group_name_H-M 'P 1 21/n 1'
_atom_sites_solution_hydrogens geom
_atom_sites_solution_primary direct
_atom_sites_solution_secondary difmap
_audit_creation_method SHELXL-97
_cell_angle_alpha 90.00
_cell_angle_beta 101.0130(10)
_cell_angle_gamma 90.00
_cell_formula_units_Z 4
_cell_length_a 18.1764(7)
_cell_length_b 24.2486(9)
_cell_length_c 26.3578(10)
_cell_measurement_reflns_used 8192
_cell_measurement_temperature 293(2)
_cell_measurement_theta_max 31.5
_cell_measurement_theta_min 1.5
_cell_volume 11403.3(7)
_computing_cell_refinement 'Siemens XSCANS'
_computing_data_collection 'Siemens XSCANS'
_computing_data_reduction 'Siemens SHELXTL'
_computing_molecular_graphics 'Siemens SHELXTL'
_computing_publication_material 'Siemens SHELXTL'
_computing_structure_refinement 'SHELXL-97 (Sheldrick, 1997)'
_computing_structure_solution 'SHELXS-97 (Sheldrick, 1990)'
_diffrn_ambient_temperature 138(2)
_diffrn_measured_fraction_theta_full 0.998
_diffrn_measured_fraction_theta_max 0.998
_diffrn_measurement_device_type 'Siemens Smart'
_diffrn_measurement_method '\w scans'
_diffrn_radiation_monochromator graphite
_diffrn_radiation_source 'fine-focus sealed tube'
_diffrn_radiation_type MoK\a
_diffrn_radiation_wavelength 0.71073
_diffrn_reflns_av_R_equivalents 0.1310
_diffrn_reflns_av_sigmaI/netI 0.1548
_diffrn_reflns_limit_h_max 22
_diffrn_reflns_limit_h_min -23
_diffrn_reflns_limit_k_max 31
_diffrn_reflns_limit_k_min -31
_diffrn_reflns_limit_l_max 29
_diffrn_reflns_limit_l_min -34
_diffrn_reflns_number 84672
_diffrn_reflns_theta_full 27.50
_diffrn_reflns_theta_max 27.50
_diffrn_reflns_theta_min 1.15
_diffrn_standards_decay_% 1
_exptl_absorpt_coefficient_mu 4.256
_exptl_absorpt_correction_T_max .71
_exptl_absorpt_correction_T_min .54
_exptl_absorpt_correction_type multi-scan
_exptl_crystal_colour 'pale yellow'
_exptl_crystal_density_diffrn 1.672
_exptl_crystal_description block
_exptl_crystal_F_000 5626
_exptl_crystal_size_max 0.17
_exptl_crystal_size_mid 0.10
_exptl_crystal_size_min 0.09
_refine_diff_density_max 1.838
_refine_diff_density_min -1.564
_refine_diff_density_rms 0.203
_refine_ls_extinction_method none
_refine_ls_goodness_of_fit_ref 0.992
_refine_ls_hydrogen_treatment mixed
_refine_ls_matrix_type full
_refine_ls_number_parameters 1473
_refine_ls_number_reflns 26165
_refine_ls_number_restraints 99
_refine_ls_restrained_S_all 1.010
_refine_ls_R_factor_all 0.1594
_refine_ls_R_factor_gt 0.0671
_refine_ls_shift/su_max 0.069
_refine_ls_shift/su_mean 0.001
_refine_ls_structure_factor_coef Fsqd
_refine_ls_weighting_details 'calc w=1/[\s^2^(Fo^2^)+(0.0465P)^2^+0.0000P] where P=(Fo^2^+2Fc^2^)/3'
_refine_ls_weighting_scheme calc
_refine_ls_wR_factor_gt 0.1123
_refine_ls_wR_factor_ref 0.1345
_reflns_number_gt 13948
_reflns_number_total 26165
_reflns_threshold_expression >2sigma(I)
_cod_data_source_file ja991982e_1.cif
_cod_data_source_block bc283
_cod_original_formula_sum 'C128 H78 Au2 Cl5.50 N6 O12 P6 Tl'
_cod_database_code 4116572

loop_
_symmetry_equiv_pos_as_xyz
'x, y, z'
'-x+1/2, y+1/2, -z+1/2'
'-x, -y, -z'
'x-1/2, -y-1/2, z-1/2'

loop_
_atom_site_label
_atom_site_type_symbol
_atom_site_fract_x
_atom_site_fract_y
_atom_site_fract_z
_atom_site_U_iso_or_equiv
_atom_site_adp_type
_atom_site_occupancy
_atom_site_symmetry_multiplicity
_atom_site_calc_flag
_atom_site_refinement_flags
_atom_site_disorder_assembly
_atom_site_disorder_group
Au1 Au 1.084143(19) 0.861510(13) 0.351619(14) 0.02176(9) Uani 1 1 d . . .
Au2 Au 1.164130(19) 0.661834(13) 0.472158(14) 0.02150(9) Uani 1 1 d . . .
Tl1 Tl 1.12900(2) 0.764648(16) 0.415717(17) 0.03827(12) Uani 1 1 d . . .
P1 P 1.17587(14) 0.91606(9) 0.40656(10) 0.0254(6) Uani 1 1 d . . .
P2 P 1.05451(13) 0.66218(9) 0.50834(10) 0.0249(5) Uani 1 1 d . . .
P3 P 0.95823(13) 0.85941(9) 0.36486(9) 0.0217(5) Uani 1 1 d . . .
P4 P 1.17733(13) 0.60920(9) 0.39834(9) 0.0198(5) Uani 1 1 d . . .
P5 P 1.11504(13) 0.82218(9) 0.27564(9) 0.0240(6) Uani 1 1 d . . .
P6 P 1.27425(14) 0.69997(10) 0.52373(9) 0.0260(6) Uani 1 1 d . . .
N1 N 1.1298(4) 0.8697(3) 0.4879(3) 0.0244(17) Uani 1 1 d . . .
N2 N 1.0752(4) 0.7715(3) 0.5246(3) 0.0233(17) Uani 1 1 d . . .
N3 N 0.9583(4) 0.7500(3) 0.3449(3) 0.0209(17) Uani 1 1 d . . .
N4 N 1.0469(4) 0.6555(3) 0.3523(3) 0.0172(16) Uani 1 1 d . . .
N5 N 1.2400(4) 0.7824(3) 0.3367(3) 0.0223(17) Uani 1 1 d . . .
N6 N 1.3035(4) 0.7429(3) 0.4358(3) 0.0217(17) Uani 1 1 d . . .
Cl1 Cl 1.19376(19) 1.27684(12) 0.38562(11) 0.0539(8) Uani 1 1 d D . .
O1 O 1.1821(7) 1.2260(3) 0.3604(4) 0.105(4) Uani 1 1 d D . .
O2 O 1.2622(5) 1.3013(4) 0.3801(3) 0.077(3) Uani 1 1 d D . .
O3 O 1.1361(5) 1.3135(4) 0.3617(3) 0.086(3) Uani 1 1 d D . .
O4 O 1.1916(5) 1.2710(3) 0.4395(3) 0.071(3) Uani 1 1 d D . .
Cl2 Cl 0.6136(2) 1.0020(2) 0.37125(16) 0.0880(13) Uani 1 1 d . . .
O5 O 0.6146(4) 1.0081(4) 0.3185(4) 0.089(3) Uani 1 1 d . . .
O6 O 0.6874(5) 0.9935(6) 0.3990(4) 0.137(5) Uani 1 1 d . . .
O7 O 0.5800(8) 1.0502(8) 0.3893(7) 0.204(8) Uani 1 1 d . . .
O8 O 0.5683(6) 0.9565(5) 0.3791(5) 0.136(5) Uani 1 1 d . . .
Cl3 Cl 1.1013(10) 0.8817(6) 0.8044(6) 0.166(7) Uani 0.511(10) 1 d PD . .
O9 O 1.1312(17) 0.8507(11) 0.7640(10) 0.235(12) Uani 0.511(10) 1 d PDU . .
O10 O 1.1569(10) 0.9146(10) 0.8280(8) 0.137(5) Uani 0.511(10) 1 d PDU . .
O11 O 1.0397(10) 0.9020(11) 0.7672(9) 0.138(5) Uani 0.511(10) 1 d PDU . .
O12 O 1.0689(11) 0.8397(11) 0.8318(8) 0.138(5) Uani 0.511(10) 1 d PDU . .
Cl3A Cl 1.1000(3) 0.8493(4) 0.7830(3) 0.054(2) Uani 0.489(10) 1 d PD . 3
O9A O 1.1423(17) 0.8476(15) 0.7434(10) 0.235(12) Uani 0.489(10) 1 d PDU . 3
O10A O 1.0922(16) 0.8982(10) 0.8108(12) 0.137(5) Uani 0.489(10) 1 d PDU . 3
O11A O 1.0251(9) 0.8500(12) 0.7541(8) 0.138(5) Uani 0.489(10) 1 d PDU . 3
O12A O 1.1090(12) 0.8052(9) 0.8184(8) 0.138(5) Uani 0.489(10) 1 d PDU . 3
C1 C 1.1578(5) 0.9163(4) 0.4733(4) 0.027(2) Uani 1 1 d . . .
C2 C 1.1715(5) 0.9628(4) 0.5040(4) 0.030(2) Uani 1 1 d . . .
H2A H 1.1930 0.9939 0.4922 0.035 Uiso 1 1 calc R . .
C3 C 1.1530(5) 0.9626(4) 0.5514(4) 0.032(2) Uani 1 1 d . . .
H3A H 1.1625 0.9935 0.5725 0.038 Uiso 1 1 calc R . .
C4 C 1.1196(5) 0.9158(3) 0.5686(3) 0.027(2) Uani 1 1 d . . .
C5 C 1.1108(5) 0.8689(3) 0.5349(3) 0.022(2) Uani 1 1 d . . .
C6 C 1.0780(5) 0.8189(3) 0.5529(3) 0.023(2) Uani 1 1 d . . .
C7 C 1.0516(5) 0.8208(4) 0.5999(3) 0.027(2) Uani 1 1 d . . .
C8 C 1.0167(5) 0.7743(4) 0.6158(4) 0.035(2) Uani 1 1 d . . .
H8A H 0.9962 0.7754 0.6456 0.042 Uiso 1 1 calc R . .
C9 C 1.0133(5) 0.7270(4) 0.5871(4) 0.031(2) Uani 1 1 d . . .
H9A H 0.9896 0.6957 0.5965 0.037 Uiso 1 1 calc R . .
C10 C 1.0466(5) 0.7270(3) 0.5429(3) 0.026(2) Uani 1 1 d . . .
C11 C 1.0948(6) 0.9139(4) 0.6166(4) 0.040(3) Uani 1 1 d . . .
H11A H 1.1023 0.9445 0.6383 0.048 Uiso 1 1 calc R . .
C12 C 1.0611(5) 0.8694(4) 0.6312(4) 0.030(2) Uani 1 1 d . . .
H12A H 1.0436 0.8699 0.6622 0.036 Uiso 1 1 calc R . .
C13 C 0.9128(5) 0.7940(3) 0.3415(3) 0.022(2) Uani 1 1 d . . .
C14 C 0.8356(5) 0.7916(4) 0.3209(4) 0.033(2) Uani 1 1 d . . .
H14A H 0.8053 0.8225 0.3208 0.040 Uiso 1 1 calc R . .
C15 C 0.8063(5) 0.7424(4) 0.3009(4) 0.034(2) Uani 1 1 d . . .
H15A H 0.7553 0.7394 0.2873 0.040 Uiso 1 1 calc R . .
C16 C 0.8525(5) 0.6973(3) 0.3010(3) 0.022(2) Uani 1 1 d . . .
C17 C 0.9275(5) 0.7022(3) 0.3232(3) 0.022(2) Uani 1 1 d . . .
C18 C 0.9770(5) 0.6543(3) 0.3232(3) 0.021(2) Uani 1 1 d . . .
C19 C 0.9488(5) 0.6081(3) 0.2931(3) 0.022(2) Uani 1 1 d . . .
C20 C 0.9965(5) 0.5648(3) 0.2893(3) 0.025(2) Uani 1 1 d . . .
H20A H 0.9807 0.5353 0.2673 0.030 Uiso 1 1 calc R . .
C21 C 1.0676(5) 0.5658(3) 0.3184(3) 0.025(2) Uani 1 1 d . . .
H21A H 1.1007 0.5371 0.3163 0.030 Uiso 1 1 calc R . .
C22 C 1.0896(5) 0.6101(3) 0.3509(3) 0.0200(19) Uani 1 1 d . . .
C23 C 0.8244(5) 0.6480(4) 0.2746(3) 0.026(2) Uani 1 1 d . . .
H23A H 0.7734 0.6446 0.2611 0.031 Uiso 1 1 calc R . .
C24 C 0.8709(5) 0.6066(3) 0.2693(3) 0.026(2) Uani 1 1 d . . .
H24A H 0.8524 0.5760 0.2497 0.032 Uiso 1 1 calc R . .
C25 C 1.2123(5) 0.7987(3) 0.2884(4) 0.026(2) Uani 1 1 d . . .
C26 C 1.2553(5) 0.8007(4) 0.2490(4) 0.028(2) Uani 1 1 d . . .
H26A H 1.2329 0.8101 0.2154 0.034 Uiso 1 1 calc R . .
C27 C 1.3296(5) 0.7888(4) 0.2607(4) 0.034(2) Uani 1 1 d . . .
H27A H 1.3585 0.7894 0.2352 0.040 Uiso 1 1 calc R . .
C28 C 1.3619(5) 0.7757(4) 0.3114(4) 0.031(2) Uani 1 1 d . . .
C29 C 1.3148(5) 0.7711(3) 0.3490(4) 0.024(2) Uani 1 1 d . . .
C30 C 1.3487(5) 0.7551(3) 0.4015(4) 0.028(2) Uani 1 1 d . . .
C31 C 1.4272(6) 0.7515(4) 0.4145(4) 0.036(3) Uani 1 1 d . . .
C32 C 1.4595(5) 0.7384(4) 0.4651(5) 0.048(3) Uani 1 1 d . . .
H32A H 1.5114 0.7381 0.4753 0.057 Uiso 1 1 calc R . .
C33 C 1.4151(5) 0.7258(4) 0.5002(4) 0.038(3) Uani 1 1 d . . .
H33A H 1.4359 0.7170 0.5342 0.046 Uiso 1 1 calc R . .
C34 C 1.3369(5) 0.7269(4) 0.4828(4) 0.028(2) Uani 1 1 d . . .
C35 C 1.4408(6) 0.7679(4) 0.3268(5) 0.045(3) Uani 1 1 d . . .
H35A H 1.4711 0.7698 0.3021 0.054 Uiso 1 1 calc R . .
C36 C 1.4725(6) 0.7578(4) 0.3768(5) 0.054(3) Uani 1 1 d . . .
H36A H 1.5244 0.7550 0.3864 0.064 Uiso 1 1 calc R . .
C37 C 1.1644(5) 0.9872(3) 0.3835(3) 0.026(2) Uani 1 1 d . . .
C38 C 1.0965(6) 1.0035(4) 0.3554(4) 0.033(2) Uani 1 1 d . . .
H38A H 1.0568 0.9786 0.3508 0.039 Uiso 1 1 calc R . .
C39 C 1.0844(6) 1.0560(4) 0.3335(4) 0.039(3) Uani 1 1 d . . .
H39A H 1.0383 1.0656 0.3136 0.046 Uiso 1 1 calc R . .
C40 C 1.1438(7) 1.0937(4) 0.3425(4) 0.041(3) Uani 1 1 d . . .
H40A H 1.1373 1.1289 0.3284 0.049 Uiso 1 1 calc R . .
C41 C 1.2121(6) 1.0787(4) 0.3721(4) 0.033(2) Uani 1 1 d . . .
H41A H 1.2508 1.1044 0.3791 0.039 Uiso 1 1 calc R . .
C42 C 1.2231(6) 1.0254(4) 0.3915(4) 0.034(2) Uani 1 1 d . . .
H42A H 1.2699 1.0150 0.4099 0.041 Uiso 1 1 calc R . .
C43 C 1.2759(5) 0.9048(4) 0.4176(4) 0.033(2) Uani 1 1 d . . .
C44 C 1.3107(5) 0.9016(4) 0.3736(4) 0.034(2) Uani 1 1 d . . .
H44A H 1.2822 0.9028 0.3404 0.041 Uiso 1 1 calc R . .
C45 C 1.3877(6) 0.8967(4) 0.3815(4) 0.038(3) Uani 1 1 d . . .
H45A H 1.4113 0.8953 0.3532 0.046 Uiso 1 1 calc R . .
C46 C 1.4309(6) 0.8938(4) 0.4315(5) 0.049(3) Uani 1 1 d . . .
H46A H 1.4827 0.8900 0.4359 0.058 Uiso 1 1 calc R . .
C47 C 1.3970(6) 0.8965(5) 0.4743(5) 0.053(3) Uani 1 1 d . . .
H47A H 1.4253 0.8952 0.5077 0.064 Uiso 1 1 calc R . .
C48 C 1.3193(6) 0.9011(4) 0.4658(4) 0.039(3) Uani 1 1 d . . .
H48A H 1.2959 0.9017 0.4942 0.047 Uiso 1 1 calc R . .
C49 C 1.0636(5) 0.6103(3) 0.5599(4) 0.027(2) Uani 1 1 d . . .
C50 C 1.1348(6) 0.5948(4) 0.5855(4) 0.037(3) Uani 1 1 d . . .
H50A H 1.1766 0.6085 0.5741 0.044 Uiso 1 1 calc R . .
C51 C 1.1443(6) 0.5598(4) 0.6269(4) 0.047(3) Uani 1 1 d . . .
H51A H 1.1923 0.5494 0.6432 0.056 Uiso 1 1 calc R . .
C52 C 1.0833(7) 0.5401(4) 0.6443(5) 0.052(3) Uani 1 1 d . . .
H52A H 1.0901 0.5173 0.6733 0.063 Uiso 1 1 calc R . .
C53 C 1.0107(7) 0.5538(4) 0.6192(5) 0.050(3) Uani 1 1 d . . .
H53A H 0.9692 0.5394 0.6305 0.060 Uiso 1 1 calc R . .
C54 C 1.0015(6) 0.5890(4) 0.5773(4) 0.037(3) Uani 1 1 d . . .
H54A H 0.9535 0.5986 0.5605 0.045 Uiso 1 1 calc R . .
C55 C 0.9615(5) 0.6508(3) 0.4702(3) 0.023(2) Uani 1 1 d . . .
C56 C 0.9506(5) 0.6059(4) 0.4353(3) 0.028(2) Uani 1 1 d . . .
H56A H 0.9907 0.5831 0.4324 0.034 Uiso 1 1 calc R . .
C57 C 0.8805(6) 0.5956(4) 0.4053(4) 0.036(3) Uani 1 1 d . . .
H57A H 0.8733 0.5657 0.3827 0.043 Uiso 1 1 calc R . .
C58 C 0.8204(6) 0.6310(4) 0.4093(4) 0.038(3) Uani 1 1 d . . .
H58A H 0.7735 0.6252 0.3887 0.045 Uiso 1 1 calc R . .
C59 C 0.8310(6) 0.6731(4) 0.4430(4) 0.039(3) Uani 1 1 d . . .
H59A H 0.7908 0.6958 0.4458 0.047 Uiso 1 1 calc R . .
C60 C 0.9010(6) 0.6833(4) 0.4737(4) 0.038(3) Uani 1 1 d . . .
H60A H 0.9068 0.7126 0.4969 0.046 Uiso 1 1 calc R . .
C61 C 0.9371(5) 0.8676(3) 0.4289(3) 0.024(2) Uani 1 1 d . . .
C62 C 0.8958(5) 0.8294(4) 0.4516(4) 0.035(2) Uani 1 1 d . . .
H62A H 0.8793 0.7970 0.4342 0.041 Uiso 1 1 calc R . .
C63 C 0.8794(6) 0.8395(4) 0.4997(4) 0.044(3) Uani 1 1 d . . .
H63A H 0.8521 0.8137 0.5145 0.052 Uiso 1 1 calc R . .
C64 C 0.9028(6) 0.8873(4) 0.5262(4) 0.039(3) Uani 1 1 d . . .
H64A H 0.8914 0.8936 0.5586 0.047 Uiso 1 1 calc R . .
C65 C 0.9432(6) 0.9259(4) 0.5042(4) 0.035(3) Uani 1 1 d . . .
H65A H 0.9591 0.9583 0.5219 0.043 Uiso 1 1 calc R . .
C66 C 0.9602(5) 0.9163(4) 0.4553(3) 0.025(2) Uani 1 1 d . . .
H66A H 0.9869 0.9424 0.4404 0.030 Uiso 1 1 calc R . .
C67 C 0.9026(5) 0.9130(3) 0.3260(4) 0.025(2) Uani 1 1 d . . .
C68 C 0.8351(5) 0.9329(4) 0.3380(4) 0.030(2) Uani 1 1 d . . .
H68A H 0.8183 0.9191 0.3667 0.036 Uiso 1 1 calc R . .
C69 C 0.7941(6) 0.9722(4) 0.3080(4) 0.035(2) Uani 1 1 d . . .
H69A H 0.7483 0.9838 0.3151 0.042 Uiso 1 1 calc R . .
C70 C 0.8211(6) 0.9948(4) 0.2667(4) 0.047(3) Uani 1 1 d . . .
H70A H 0.7947 1.0230 0.2472 0.057 Uiso 1 1 calc R . .
C71 C 0.8873(6) 0.9756(4) 0.2545(4) 0.047(3) Uani 1 1 d . . .
H71A H 0.9053 0.9902 0.2266 0.057 Uiso 1 1 calc R . .
C72 C 0.9262(5) 0.9344(4) 0.2845(4) 0.032(2) Uani 1 1 d . . .
H72A H 0.9701 0.9209 0.2758 0.039 Uiso 1 1 calc R . .
C73 C 1.2502(5) 0.6209(3) 0.3606(4) 0.025(2) Uani 1 1 d . . .
C74 C 1.3245(5) 0.6181(4) 0.3844(4) 0.030(2) Uani 1 1 d . . .
H74A H 1.3372 0.6118 0.4198 0.036 Uiso 1 1 calc R . .
C75 C 1.3813(6) 0.6247(4) 0.3553(4) 0.037(3) Uani 1 1 d . . .
H75A H 1.4314 0.6225 0.3714 0.045 Uiso 1 1 calc R . .
C76 C 1.3624(6) 0.6343(4) 0.3034(4) 0.041(3) Uani 1 1 d . . .
H76A H 1.3999 0.6383 0.2841 0.049 Uiso 1 1 calc R . .
C77 C 1.2895(7) 0.6380(4) 0.2799(5) 0.053(3) Uani 1 1 d . . .
H77A H 1.2774 0.6461 0.2448 0.063 Uiso 1 1 calc R . .
C78 C 1.2322(6) 0.6299(4) 0.3076(4) 0.033(2) Uani 1 1 d . . .
H78A H 1.1823 0.6305 0.2908 0.039 Uiso 1 1 calc R . .
C79 C 1.1901(4) 0.5376(3) 0.4181(3) 0.0197(19) Uani 1 1 d . . .
C80 C 1.2261(6) 0.4990(3) 0.3916(4) 0.035(3) Uani 1 1 d . . .
H80A H 1.2450 0.5100 0.3628 0.043 Uiso 1 1 calc R . .
C81 C 1.2336(6) 0.4450(4) 0.4079(4) 0.040(3) Uani 1 1 d . . .
H81A H 1.2573 0.4197 0.3899 0.048 Uiso 1 1 calc R . .
C82 C 1.2061(5) 0.4283(4) 0.4508(4) 0.038(3) Uani 1 1 d . . .
H82A H 1.2101 0.3916 0.4610 0.046 Uiso 1 1 calc R . .
C83 C 1.1723(6) 0.4662(4) 0.4790(4) 0.037(3) Uani 1 1 d . . .
H83A H 1.1559 0.4556 0.5088 0.045 Uiso 1 1 calc R . .
C84 C 1.1640(5) 0.5196(4) 0.4614(3) 0.028(2) Uani 1 1 d . . .
H84A H 1.1397 0.5447 0.4793 0.034 Uiso 1 1 calc R . .
C85 C 1.0620(5) 0.7659(4) 0.2421(3) 0.024(2) Uani 1 1 d . . .
C86 C 1.0947(6) 0.7170(4) 0.2295(4) 0.036(2) Uani 1 1 d . . .
H86A H 1.1463 0.7127 0.2391 0.043 Uiso 1 1 calc R . .
C87 C 1.0531(7) 0.6750(5) 0.2035(4) 0.048(3) Uani 1 1 d . . .
H87A H 1.0762 0.6424 0.1964 0.057 Uiso 1 1 calc R . .
C88 C 0.9764(6) 0.6816(4) 0.1880(4) 0.042(3) Uani 1 1 d . . .
H88A H 0.9479 0.6537 0.1696 0.050 Uiso 1 1 calc R . .
C89 C 0.9424(5) 0.7288(4) 0.1995(4) 0.035(2) Uani 1 1 d . . .
H89A H 0.8909 0.7331 0.1889 0.042 Uiso 1 1 calc R . .
C90 C 0.9843(6) 0.7703(4) 0.2270(3) 0.033(2) Uani 1 1 d . . .
H90A H 0.9603 0.8018 0.2357 0.039 Uiso 1 1 calc R . .
C91 C 1.1079(5) 0.8748(4) 0.2254(4) 0.034(3) Uani 1 1 d . . .
C92 C 1.1049(6) 0.9295(4) 0.2389(5) 0.045(3) Uani 1 1 d . . .
H92A H 1.1082 0.9393 0.2734 0.054 Uiso 1 1 calc R . .
C93 C 1.0967(7) 0.9713(5) 0.1998(7) 0.076(5) Uani 1 1 d . . .
H93A H 1.0951 1.0082 0.2090 0.091 Uiso 1 1 calc R . .
C94 C 1.0914(8) 0.9575(8) 0.1505(7) 0.095(7) Uani 1 1 d . . .
H94A H 1.0838 0.9847 0.1251 0.114 Uiso 1 1 calc R . .
C95 C 1.0972(7) 0.9025(8) 0.1368(6) 0.090(6) Uani 1 1 d . . .
H95A H 1.0958 0.8934 0.1023 0.108 Uiso 1 1 calc R . .
C96 C 1.1051(6) 0.8610(5) 0.1735(4) 0.049(3) Uani 1 1 d . . .
H96A H 1.1085 0.8243 0.1638 0.058 Uiso 1 1 calc R . .
C97 C 1.3253(5) 0.6433(4) 0.5607(4) 0.025(2) Uani 1 1 d . . .
C98 C 1.3172(6) 0.5908(4) 0.5398(4) 0.041(3) Uani 1 1 d . . .
H98A H 1.2884 0.5856 0.5069 0.049 Uiso 1 1 calc R . .
C99 C 1.3507(7) 0.5469(4) 0.5666(5) 0.057(3) Uani 1 1 d . . .
H99A H 1.3448 0.5119 0.5520 0.068 Uiso 1 1 calc R . .
C100 C 1.3932(6) 0.5536(5) 0.6151(5) 0.054(3) Uani 1 1 d . . .
H10A H 1.4146 0.5231 0.6336 0.065 Uiso 1 1 calc R . .
C101 C 1.4039(6) 0.6042(5) 0.6359(4) 0.047(3) Uani 1 1 d . . .
H10B H 1.4340 0.6087 0.6684 0.057 Uiso 1 1 calc R . .
C102 C 1.3702(6) 0.6500(4) 0.6091(4) 0.041(3) Uani 1 1 d . . .
H10C H 1.3778 0.6850 0.6237 0.049 Uiso 1 1 calc R . .
C103 C 1.2695(5) 0.7546(4) 0.5707(4) 0.030(2) Uani 1 1 d . . .
C104 C 1.2336(6) 0.7444(5) 0.6119(4) 0.044(3) Uani 1 1 d . . .
H10D H 1.2138 0.7096 0.6159 0.053 Uiso 1 1 calc R . .
C105 C 1.2272(7) 0.7857(6) 0.6469(4) 0.061(4) Uani 1 1 d . . .
H10E H 1.2030 0.7788 0.6743 0.073 Uiso 1 1 calc R . .
C106 C 1.2567(8) 0.8366(6) 0.6413(5) 0.067(4) Uani 1 1 d . . .
H10F H 1.2507 0.8648 0.6640 0.080 Uiso 1 1 calc R . .
C107 C 1.2949(8) 0.8462(5) 0.6023(5) 0.067(4) Uani 1 1 d . . .
H10G H 1.3168 0.8805 0.5997 0.080 Uiso 1 1 calc R . .
C108 C 1.3016(6) 0.8053(4) 0.5663(4) 0.041(3) Uani 1 1 d . . .
H10H H 1.3273 0.8122 0.5397 0.049 Uiso 1 1 calc R . .
C1S C 1.1577(11) 0.6076(10) -0.0019(7) 0.105(6) Uani 1 1 d . . .
C2S C 1.1571(11) 0.6615(10) 0.0243(8) 0.120(7) Uani 1 1 d . . .
C3S C 1.1106(11) 0.6613(8) 0.0665(8) 0.111(7) Uani 1 1 d . . .
C4S C 1.0728(9) 0.6111(9) 0.0770(5) 0.095(6) Uani 1 1 d . . .
C5S C 1.0739(9) 0.5641(7) 0.0478(6) 0.093(5) Uani 1 1 d . . .
C6S C 1.1172(10) 0.5623(9) 0.0096(7) 0.106(6) Uani 1 1 d . . .
C7S C 0.7048(7) 1.0487(5) 0.7681(5) 0.053(3) Uani 1 1 d . . .
C8S C 0.6326(8) 1.0703(5) 0.7656(5) 0.067(4) Uani 1 1 d . . .
C9S C 0.5701(7) 1.0436(5) 0.7324(5) 0.056(3) Uani 1 1 d . . .
C10S C 0.5839(7) 0.9979(5) 0.7023(4) 0.052(3) Uani 1 1 d . . .
C11S C 0.6561(7) 0.9771(5) 0.7060(5) 0.054(3) Uani 1 1 d . . .
C12S C 0.7163(8) 1.0025(5) 0.7364(5) 0.062(4) Uani 1 1 d . . .
C17S C 1.5476(13) 0.5743(9) 0.4672(9) 0.045(6) Uiso 0.50 1 d P A 2
C18S C 1.5915(16) 0.6110(11) 0.4400(11) 0.076(8) Uiso 0.50 1 d P A 2
Cl4S Cl 1.4904(5) 0.5816(3) 0.4969(3) 0.086(2) Uani 0.50 1 d P A 2
Cl5S Cl 1.6413(3) 0.6682(2) 0.5026(2) 0.148(2) Uani 1 1 d . A 2
C19S C 1.5618(11) 0.5920(15) 0.4123(13) 0.253(11) Uiso 0.50 1 d PGU B 3
C20S C 1.6114(10) 0.6315(14) 0.4373(15) 0.252(11) Uiso 0.50 1 d PGU B 3
C21S C 1.6116(10) 0.6447(13) 0.4886(15) 0.253(11) Uiso 0.50 1 d PGU B 3
C22S C 1.5622(12) 0.6185(15) 0.5150(12) 0.253(11) Uiso 0.50 1 d PGU B 3
C23S C 1.5126(11) 0.5791(13) 0.4901(13) 0.253(11) Uiso 0.50 1 d PGU B 3
C24S C 1.5124(11) 0.5658(11) 0.4387(14) 0.253(11) Uiso 0.50 1 d PGU B 3
C27S C 0.5984(9) 0.8325(12) 0.2493(8) 0.143(6) Uiso 0.50 1 d PGU . 3
C28S C 0.6165(8) 0.8761(8) 0.2837(12) 0.144(6) Uiso 0.50 1 d PGU . 3
C29S C 0.6443(9) 0.8656(10) 0.3357(11) 0.144(6) Uiso 0.50 1 d PGU . 3
C30S C 0.6540(9) 0.8115(12) 0.3532(8) 0.144(6) Uiso 0.50 1 d PGU . 3
C31S C 0.6359(8) 0.7680(8) 0.3188(12) 0.144(6) Uiso 0.50 1 d PGU . 3
C32S C 0.6081(9) 0.7785(10) 0.2668(11) 0.143(6) Uiso 0.50 1 d PGU . 3
C13S C 0.6512(16) 0.8721(11) 0.2697(11) 0.078(9) Uiso 0.50 1 d PD C 4
C14S C 0.6728(10) 0.8301(7) 0.3687(7) 0.023(4) Uiso 0.50 1 d PD D 4
Cl1S Cl 0.5283(4) 0.8328(2) 0.2203(3) 0.068(2) Uani 0.50 1 d PD E 4
Cl2S Cl 0.7077(7) 0.8501(4) 0.2220(4) 0.089(3) Uani 0.380(3) 1 d PU C 4
Cl2B Cl 0.656(2) 0.8314(14) 0.2253(13) 0.089(3) Uiso 0.120(3) 1 d PU C 4

loop_
_atom_site_aniso_label
_atom_site_aniso_U_11
_atom_site_aniso_U_22
_atom_site_aniso_U_33
_atom_site_aniso_U_23
_atom_site_aniso_U_13
_atom_site_aniso_U_12
Au1 0.01798(19) 0.02135(18) 0.0265(2) 0.00202(16) 0.00565(15) 0.00245(15)
Au2 0.02020(19) 0.02218(18) 0.0226(2) 0.00144(16) 0.00537(15) 0.00147(15)
Tl1 0.0407(3) 0.0281(2) 0.0437(3) 0.01267(18) 0.0025(2) 0.00503(18)
P1 0.0214(14) 0.0209(12) 0.0330(15) 0.0019(11) 0.0028(11) -0.0002(10)
P2 0.0240(14) 0.0233(12) 0.0301(15) -0.0003(11) 0.0116(11) -0.0001(11)
P3 0.0178(12) 0.0228(12) 0.0254(14) -0.0013(11) 0.0067(10) 0.0034(10)
P4 0.0176(12) 0.0211(12) 0.0213(13) 0.0002(10) 0.0055(10) 0.0018(10)
P5 0.0196(13) 0.0294(13) 0.0246(14) 0.0032(11) 0.0080(11) 0.0020(10)
P6 0.0225(14) 0.0281(13) 0.0261(15) -0.0011(11) 0.0017(11) 0.0008(11)
N1 0.026(4) 0.019(4) 0.025(5) -0.007(3) -0.003(3) -0.002(3)
N2 0.022(4) 0.023(4) 0.025(4) 0.006(3) 0.005(3) 0.009(3)
N3 0.021(4) 0.025(4) 0.016(4) 0.005(3) 0.003(3) 0.004(3)
N4 0.021(4) 0.020(4) 0.014(4) 0.005(3) 0.010(3) -0.008(3)
N5 0.016(4) 0.025(4) 0.026(5) 0.003(3) 0.003(3) 0.006(3)
N6 0.018(4) 0.019(4) 0.027(5) 0.009(3) 0.002(3) 0.004(3)
Cl1 0.077(2) 0.0467(18) 0.0442(19) -0.0012(14) 0.0271(17) -0.0201(16)
O1 0.174(11) 0.044(6) 0.098(8) -0.023(5) 0.029(8) -0.026(6)
O2 0.085(7) 0.097(7) 0.062(6) -0.008(5) 0.046(5) -0.040(6)
O3 0.089(8) 0.098(7) 0.076(7) 0.029(6) 0.025(6) 0.030(6)
O4 0.092(7) 0.082(6) 0.046(5) 0.015(5) 0.032(5) -0.020(5)
Cl2 0.048(2) 0.139(4) 0.078(3) 0.027(3) 0.017(2) -0.025(2)
O5 0.035(5) 0.130(8) 0.104(8) 0.077(7) 0.019(5) 0.007(5)
O6 0.043(7) 0.284(16) 0.073(8) 0.038(9) -0.013(5) -0.052(8)
O7 0.116(13) 0.30(2) 0.223(18) -0.100(16) 0.095(13) -0.012(13)
O8 0.064(7) 0.197(13) 0.136(10) 0.099(9) -0.012(7) -0.061(8)
Cl3 0.32(2) 0.103(11) 0.080(9) 0.031(8) 0.052(12) -0.013(11)
O9 0.085(14) 0.54(3) 0.09(2) 0.18(2) 0.031(13) -0.042(16)
O10 0.056(7) 0.216(13) 0.131(9) 0.122(9) -0.004(6) -0.014(7)
O11 0.057(7) 0.218(13) 0.130(8) 0.122(9) -0.003(6) -0.013(7)
O12 0.059(7) 0.217(13) 0.131(8) 0.122(9) -0.002(6) -0.013(7)
Cl3A 0.029(3) 0.090(6) 0.045(5) 0.022(4) 0.010(3) -0.015(3)
O9A 0.085(14) 0.54(3) 0.09(2) 0.18(2) 0.031(13) -0.042(16)
O10A 0.057(7) 0.217(13) 0.130(8) 0.122(9) -0.003(6) -0.014(7)
O11A 0.057(7) 0.218(13) 0.130(9) 0.121(10) -0.002(6) -0.013(8)
O12A 0.059(7) 0.216(13) 0.130(9) 0.122(9) -0.001(6) -0.012(7)
C1 0.023(5) 0.030(5) 0.026(6) 0.007(4) 0.000(4) -0.004(4)
C2 0.028(6) 0.018(5) 0.043(7) 0.000(4) 0.008(5) 0.002(4)
C3 0.043(7) 0.023(5) 0.026(6) -0.008(4) -0.003(5) -0.001(5)
C4 0.035(6) 0.022(5) 0.023(6) -0.003(4) -0.002(4) 0.010(4)
C5 0.018(5) 0.022(5) 0.027(5) -0.004(4) 0.007(4) 0.007(4)
C6 0.017(5) 0.019(5) 0.031(6) -0.005(4) -0.003(4) 0.002(4)
C7 0.030(6) 0.035(5) 0.014(5) -0.002(4) 0.000(4) 0.008(4)
C8 0.038(6) 0.038(6) 0.031(6) 0.004(5) 0.015(5) 0.009(5)
C9 0.034(6) 0.033(6) 0.029(6) 0.006(5) 0.019(5) 0.006(4)
C10 0.022(5) 0.026(5) 0.029(6) -0.005(4) 0.004(4) 0.000(4)
C11 0.050(7) 0.043(6) 0.025(6) -0.017(5) -0.001(5) 0.005(5)
C12 0.024(5) 0.044(6) 0.025(6) 0.001(5) 0.011(4) 0.000(5)
C13 0.022(5) 0.019(5) 0.024(5) 0.001(4) 0.003(4) 0.002(4)
C14 0.023(6) 0.029(5) 0.044(7) -0.010(5) -0.002(5) 0.010(4)
C15 0.023(6) 0.033(6) 0.045(7) -0.010(5) 0.005(5) 0.005(4)
C16 0.019(5) 0.023(5) 0.023(5) -0.002(4) 0.000(4) 0.001(4)
C17 0.023(5) 0.018(5) 0.026(5) -0.003(4) 0.010(4) -0.004(4)
C18 0.025(5) 0.022(5) 0.016(5) 0.002(4) 0.007(4) -0.002(4)
C19 0.025(5) 0.020(5) 0.021(5) -0.002(4) 0.001(4) -0.011(4)
C20 0.031(6) 0.017(4) 0.029(6) -0.003(4) 0.013(5) -0.002(4)
C21 0.031(6) 0.018(5) 0.028(6) 0.001(4) 0.015(5) 0.002(4)
C22 0.018(5) 0.018(4) 0.026(5) 0.001(4) 0.007(4) 0.003(4)
C23 0.010(5) 0.041(6) 0.025(5) 0.003(4) -0.004(4) 0.001(4)
C24 0.032(6) 0.021(5) 0.027(6) -0.004(4) 0.010(5) -0.008(4)
C25 0.025(5) 0.025(5) 0.031(6) 0.002(4) 0.010(5) 0.002(4)
C26 0.030(6) 0.037(6) 0.021(5) 0.006(4) 0.011(4) 0.004(4)
C27 0.027(6) 0.042(6) 0.037(7) 0.007(5) 0.018(5) 0.006(5)
C28 0.020(5) 0.029(5) 0.046(7) 0.006(5) 0.008(5) -0.001(4)
C29 0.022(5) 0.019(5) 0.034(6) -0.002(4) 0.010(4) -0.002(4)
C30 0.019(5) 0.020(5) 0.048(7) 0.002(4) 0.013(5) 0.002(4)
C31 0.029(6) 0.033(6) 0.048(7) 0.015(5) 0.013(5) 0.000(4)
C32 0.008(5) 0.068(8) 0.068(9) 0.021(7) 0.009(5) 0.000(5)
C33 0.029(6) 0.042(6) 0.040(7) 0.008(5) -0.004(5) 0.001(5)
C34 0.016(5) 0.026(5) 0.042(6) 0.005(5) 0.006(4) 0.003(4)
C35 0.026(6) 0.053(7) 0.060(8) 0.025(6) 0.022(6) -0.002(5)
C36 0.020(6) 0.057(8) 0.087(10) 0.028(7) 0.020(6) 0.000(5)
C37 0.030(6) 0.025(5) 0.023(5) 0.004(4) 0.005(4) 0.003(4)
C38 0.043(7) 0.031(5) 0.029(6) 0.003(5) 0.016(5) 0.013(5)
C39 0.048(7) 0.038(6) 0.034(6) 0.009(5) 0.017(5) 0.022(5)
C40 0.065(9) 0.029(6) 0.037(7) 0.013(5) 0.031(6) 0.011(6)
C41 0.039(7) 0.028(5) 0.038(6) -0.005(5) 0.025(5) -0.007(5)
C42 0.036(6) 0.035(6) 0.034(6) 0.001(5) 0.011(5) -0.005(5)
C43 0.032(6) 0.025(5) 0.040(7) 0.007(5) 0.006(5) 0.005(4)
C44 0.026(6) 0.030(5) 0.048(7) -0.003(5) 0.010(5) 0.004(4)
C45 0.030(6) 0.027(5) 0.060(8) 0.015(5) 0.016(6) 0.002(5)
C46 0.015(6) 0.043(7) 0.083(10) 0.017(6) -0.002(6) -0.001(5)
C47 0.020(6) 0.077(9) 0.061(9) 0.030(7) 0.003(6) 0.004(6)
C48 0.027(6) 0.044(6) 0.046(7) 0.012(5) 0.007(5) 0.001(5)
C49 0.031(6) 0.024(5) 0.028(6) -0.012(4) 0.007(5) -0.004(4)
C50 0.046(7) 0.033(6) 0.036(7) 0.015(5) 0.018(5) -0.004(5)
C51 0.048(7) 0.039(6) 0.057(8) 0.020(6) 0.018(6) 0.002(5)
C52 0.071(9) 0.039(7) 0.052(8) 0.022(6) 0.022(7) 0.014(6)
C53 0.068(9) 0.025(6) 0.063(9) 0.014(6) 0.025(7) -0.004(6)
C54 0.031(6) 0.032(6) 0.051(7) 0.001(5) 0.013(5) -0.005(5)
C55 0.015(5) 0.027(5) 0.029(5) 0.007(4) 0.005(4) -0.001(4)
C56 0.027(6) 0.034(6) 0.026(6) -0.003(4) 0.007(4) -0.011(4)
C57 0.041(7) 0.036(6) 0.030(6) 0.002(5) 0.008(5) -0.014(5)
C58 0.033(6) 0.052(7) 0.028(6) 0.011(5) 0.007(5) -0.012(5)
C59 0.024(6) 0.047(7) 0.049(7) -0.003(6) 0.011(5) -0.004(5)
C60 0.046(7) 0.038(6) 0.034(6) -0.001(5) 0.014(5) -0.002(5)
C61 0.022(5) 0.024(5) 0.022(5) -0.001(4) -0.005(4) 0.011(4)
C62 0.029(6) 0.038(6) 0.038(6) 0.003(5) 0.008(5) 0.002(5)
C63 0.048(7) 0.043(6) 0.050(8) 0.014(6) 0.035(6) 0.010(5)
C64 0.051(7) 0.043(6) 0.028(6) 0.001(5) 0.019(5) 0.023(5)
C65 0.041(7) 0.037(6) 0.027(6) -0.007(5) 0.002(5) 0.014(5)
C66 0.023(5) 0.028(5) 0.020(5) 0.001(4) -0.004(4) 0.003(4)
C67 0.029(6) 0.020(5) 0.027(6) -0.008(4) 0.004(4) 0.005(4)
C68 0.022(5) 0.037(6) 0.030(6) -0.004(5) 0.001(4) 0.005(4)
C69 0.031(6) 0.034(6) 0.038(7) -0.005(5) 0.002(5) 0.018(5)
C70 0.059(8) 0.044(7) 0.033(7) -0.003(5) -0.003(6) 0.030(6)
C71 0.062(8) 0.056(7) 0.027(6) 0.004(5) 0.015(6) 0.012(6)
C72 0.032(6) 0.039(6) 0.027(6) 0.001(5) 0.010(5) 0.005(5)
C73 0.028(6) 0.017(4) 0.031(6) -0.006(4) 0.013(4) 0.003(4)
C74 0.026(6) 0.034(5) 0.030(6) -0.004(4) 0.005(5) -0.001(4)
C75 0.024(6) 0.044(6) 0.046(7) -0.004(5) 0.013(5) -0.004(5)
C76 0.036(7) 0.039(6) 0.058(8) 0.002(6) 0.034(6) 0.012(5)
C77 0.059(9) 0.049(7) 0.056(8) 0.001(6) 0.029(7) -0.012(6)
C78 0.030(6) 0.036(6) 0.032(6) 0.008(5) 0.005(5) 0.000(5)
C79 0.010(4) 0.022(5) 0.026(5) -0.001(4) 0.002(4) 0.001(4)
C80 0.043(7) 0.017(5) 0.050(7) 0.008(5) 0.018(5) 0.001(4)
C81 0.039(7) 0.032(6) 0.053(8) 0.007(5) 0.019(6) 0.012(5)
C82 0.034(6) 0.031(6) 0.048(7) 0.015(5) 0.007(5) 0.002(5)
C83 0.055(7) 0.030(5) 0.031(6) 0.017(5) 0.015(5) 0.005(5)
C84 0.025(5) 0.036(6) 0.022(6) -0.007(4) 0.001(4) -0.001(4)
C85 0.022(5) 0.036(5) 0.016(5) 0.001(4) 0.005(4) 0.004(4)
C86 0.037(6) 0.041(6) 0.026(6) -0.006(5) 0.000(5) 0.005(5)
C87 0.058(8) 0.054(7) 0.030(7) -0.014(5) 0.004(6) 0.001(6)
C88 0.052(8) 0.051(7) 0.019(6) -0.002(5) -0.003(5) -0.013(6)
C89 0.018(5) 0.058(7) 0.025(6) -0.006(5) -0.003(4) -0.014(5)
C90 0.039(6) 0.045(6) 0.016(5) 0.004(5) 0.012(5) 0.006(5)
C91 0.015(5) 0.044(6) 0.046(7) 0.013(5) 0.013(5) 0.017(4)
C92 0.034(7) 0.050(7) 0.063(8) 0.017(6) 0.034(6) 0.011(5)
C93 0.047(9) 0.046(8) 0.141(15) 0.057(9) 0.032(10) 0.017(6)
C94 0.047(9) 0.135(16) 0.109(14) 0.108(13) 0.032(10) 0.033(10)
C95 0.044(9) 0.155(16) 0.074(11) 0.064(12) 0.019(8) 0.014(10)
C96 0.036(7) 0.072(8) 0.041(7) 0.032(6) 0.013(5) 0.009(6)
C97 0.023(5) 0.025(5) 0.027(6) 0.002(4) 0.003(4) 0.003(4)
C98 0.034(6) 0.042(6) 0.043(7) 0.002(5) -0.004(5) 0.008(5)
C99 0.060(8) 0.028(6) 0.070(9) 0.006(6) -0.020(7) 0.014(6)
C100 0.049(8) 0.044(7) 0.059(9) 0.017(6) -0.013(6) 0.010(6)
C101 0.047(7) 0.051(7) 0.036(7) 0.005(6) -0.013(5) 0.015(6)
C102 0.045(7) 0.039(6) 0.039(7) -0.007(5) 0.007(5) 0.004(5)
C103 0.020(5) 0.040(6) 0.025(6) 0.003(4) -0.007(4) 0.015(4)
C104 0.033(6) 0.062(7) 0.036(7) -0.015(6) 0.001(5) 0.009(5)
C105 0.053(8) 0.100(11) 0.025(7) -0.015(7) -0.005(6) 0.035(8)
C106 0.076(10) 0.058(9) 0.047(9) -0.017(7) -0.038(7) 0.030(8)
C107 0.095(11) 0.034(7) 0.048(8) -0.002(6) -0.047(8) 0.019(7)
C108 0.049(7) 0.032(6) 0.032(6) -0.001(5) -0.016(5) 0.002(5)
C1S 0.100(16) 0.143(19) 0.065(13) 0.014(13) -0.004(11) 0.028(14)
C2S 0.101(15) 0.17(2) 0.073(13) 0.040(14) -0.030(11) 0.013(14)
C3S 0.105(16) 0.098(14) 0.108(16) -0.023(12) -0.034(12) 0.047(12)
C4S 0.083(12) 0.150(17) 0.039(9) -0.018(11) -0.022(8) 0.049(12)
C5S 0.077(11) 0.149(16) 0.044(10) 0.000(10) -0.013(8) 0.050(11)
C6S 0.075(13) 0.18(2) 0.055(11) -0.007(12) -0.013(9) 0.040(13)
C7S 0.066(9) 0.045(7) 0.055(8) 0.031(6) 0.028(7) 0.005(6)
C8S 0.079(11) 0.047(7) 0.084(11) 0.028(7) 0.042(9) -0.009(7)
C9S 0.067(9) 0.043(7) 0.058(9) 0.027(6) 0.013(7) -0.009(7)
C10S 0.058(9) 0.057(8) 0.047(8) 0.030(6) 0.024(7) -0.009(6)
C11S 0.046(8) 0.069(8) 0.050(8) 0.021(7) 0.013(6) -0.017(7)
C12S 0.077(10) 0.046(7) 0.068(10) 0.019(7) 0.028(8) -0.009(7)
Cl4S 0.093(6) 0.074(5) 0.076(5) 0.008(4) -0.020(5) 0.004(4)
Cl5S 0.108(4) 0.134(5) 0.179(6) -0.010(4) -0.032(4) 0.034(3)
Cl1S 0.098(6) 0.057(4) 0.058(4) 0.009(3) 0.037(4) 0.009(4)
Cl2S 0.089(3) 0.089(3) 0.088(3) 0.0005(10) 0.0161(12) 0.0005(10)

loop_
_atom_type_symbol
_atom_type_description
_atom_type_scat_dispersion_real
_atom_type_scat_dispersion_imag
_atom_type_scat_source
C C 0.0033 0.0016 'International Tables Vol C Tables 4.2.6.8 and 6.1.1.4'
H H 0.0000 0.0000 'International Tables Vol C Tables 4.2.6.8 and 6.1.1.4'
N N 0.0061 0.0033 'International Tables Vol C Tables 4.2.6.8 and 6.1.1.4'
Tl Tl -2.8358 9.6688 'International Tables Vol C Tables 4.2.6.8 and 6.1.1.4'
P P 0.1023 0.0942 'International Tables Vol C Tables 4.2.6.8 and 6.1.1.4'
Au Au -2.0133 8.8022 'International Tables Vol C Tables 4.2.6.8 and 6.1.1.4'
Cl Cl 0.1484 0.1585 'International Tables Vol C Tables 4.2.6.8 and 6.1.1.4'
O O 0.0106 0.0060 'International Tables Vol C Tables 4.2.6.8 and 6.1.1.4'

loop_
_geom_angle_atom_site_label_1
_geom_angle_atom_site_label_2
_geom_angle_atom_site_label_3
_geom_angle
_geom_angle_site_symmetry_1
_geom_angle_site_symmetry_3
P5 Au1 P3 120.18(8) . .
P5 Au1 P1 118.85(8) . .
P3 Au1 P1 120.15(8) . .
P5 Au1 Tl1 94.59(6) . .
P3 Au1 Tl1 93.90(6) . .
P1 Au1 Tl1 90.53(6) . .
P2 Au2 P4 123.77(8) . .
P2 Au2 P6 116.68(8) . .
P4 Au2 P6 118.07(8) . .
P2 Au2 Tl1 94.79(6) . .
P4 Au2 Tl1 95.06(6) . .
P6 Au2 Tl1 92.15(6) . .
Au2 Tl1 Au1 174.47(2) . .
C43 P1 C37 104.1(4) . .
C43 P1 C1 101.7(4) . .
C37 P1 C1 106.4(4) . .
C43 P1 Au1 125.4(3) . .
C37 P1 Au1 107.4(3) . .
C1 P1 Au1 110.4(3) . .
C55 P2 C10 104.6(4) . .
C55 P2 C49 104.4(4) . .
C10 P2 C49 102.9(4) . .
C55 P2 Au2 122.9(3) . .
C10 P2 Au2 110.8(3) . .
C49 P2 Au2 109.4(3) . .
C61 P3 C67 104.5(4) . .
C61 P3 C13 104.1(4) . .
C67 P3 C13 105.1(4) . .
C61 P3 Au1 121.0(3) . .
C67 P3 Au1 110.2(3) . .
C13 P3 Au1 110.6(3) . .
C79 P4 C73 103.8(4) . .
C79 P4 C22 104.8(4) . .
C73 P4 C22 104.8(4) . .
C79 P4 Au2 107.8(3) . .
C73 P4 Au2 124.0(3) . .
C22 P4 Au2 110.0(3) . .
C85 P5 C91 102.5(5) . .
C85 P5 C25 105.2(4) . .
C91 P5 C25 106.5(4) . .
C85 P5 Au1 121.7(3) . .
C91 P5 Au1 109.6(3) . .
C25 P5 Au1 110.2(3) . .
C103 P6 C97 105.5(4) . .
C103 P6 C34 104.8(4) . .
C97 P6 C34 105.7(4) . .
C103 P6 Au2 121.7(3) . .
C97 P6 Au2 107.4(3) . .
C34 P6 Au2 110.6(3) . .
C1 N1 C5 117.3(7) . .
C10 N2 C6 117.5(7) . .
C13 N3 C17 116.7(7) . .
C22 N4 C18 116.7(7) . .
C25 N5 C29 117.6(7) . .
C34 N6 C30 117.0(8) . .
O1 Cl1 O2 112.3(6) . .
O1 Cl1 O3 107.9(7) . .
O2 Cl1 O3 106.2(6) . .
O1 Cl1 O4 110.8(5) . .
O2 Cl1 O4 109.5(5) . .
O3 Cl1 O4 110.0(5) . .
O5 Cl2 O8 110.2(7) . .
O5 Cl2 O6 109.7(6) . .
O8 Cl2 O6 109.3(7) . .
O5 Cl2 O7 109.3(9) . .
O8 Cl2 O7 106.9(9) . .
O6 Cl2 O7 111.5(10) . .
Cl3A Cl3 O10 133(2) . .
Cl3A Cl3 O11 87.1(17) . .
O10 Cl3 O11 122.2(16) . .
Cl3A Cl3 O12 75.7(14) . .
O10 Cl3 O12 122.3(16) . .
O11 Cl3 O12 104.4(15) . .
Cl3A Cl3 O9 30.8(12) . .
O10 Cl3 O9 106.5(19) . .
O11 Cl3 O9 91.5(14) . .
O12 Cl3 O9 104.1(16) . .
Cl3A Cl3 O11A 47.6(11) . .
O10 Cl3 O11A 162.2(15) . .
O11 Cl3 O11A 44.3(12) . .
O12 Cl3 O11A 75.4(12) . .
O9 Cl3 O11A 67.1(16) . .
Cl3A Cl3 O12A 46.3(10) . .
O10 Cl3 O12A 118.2(17) . .
O11 Cl3 O12A 119.5(16) . .
O12 Cl3 O12A 39.6(11) . .
O9 Cl3 O12A 67.8(14) . .
O11A Cl3 O12A 75.8(11) . .
Cl3A Cl3 O9A 36.0(12) . .
O10 Cl3 O9A 104(2) . .
O11 Cl3 O9A 87.4(17) . .
O12 Cl3 O9A 110.5(17) . .
O9 Cl3 O9A 6.9(15) . .
O11A Cl3 O9A 67.4(12) . .
O12A Cl3 O9A 74.6(12) . .
O9A O9 Cl3A 155(7) . .
O9A O9 Cl3 156(5) . .
Cl3A O9 Cl3 36.9(13) . .
O10A O10 Cl3 20.7(11) . .
O10A O10 Cl3A 39.8(10) . .
Cl3 O10 Cl3A 19.3(9) . .
O11A O11 O10A 103.3(17) . .
O11A O11 Cl3 86.6(14) . .
O10A O11 Cl3 19.4(10) . .
O11A O11 Cl3A 55.1(10) . .
O10A O11 Cl3A 54.3(10) . .
Cl3 O11 Cl3A 35.0(7) . .
O12A O12 Cl3 91.0(14) . .
O12A O12 Cl3A 61.0(12) . .
Cl3 O12 Cl3A 38.0(6) . .
O12A O12 O10A 107.3(16) . .
Cl3 O12 O10A 16.8(12) . .
Cl3A O12 O10A 53.8(10) . .
O9 Cl3A Cl3 112(2) . .
O9 Cl3A O9A 11(3) . .
Cl3 Cl3A O9A 120.1(19) . .
O9 Cl3A O12A 115(2) . .
Cl3 Cl3A O12A 104.0(16) . .
O9A Cl3A O12A 117.3(17) . .
O9 Cl3A O10A 115(3) . .
Cl3 Cl3A O10A 7.5(19) . .
O9A Cl3A O10A 122.1(19) . .
O12A Cl3A O10A 107.6(17) . .
O9 Cl3A O11A 112(3) . .
Cl3 Cl3A O11A 102.4(17) . .
O9A Cl3A O11A 101.9(16) . .
O12A Cl3A O11A 109.9(12) . .
O10A Cl3A O11A 95.0(15) . .
O9 Cl3A O12 158(2) . .
Cl3 Cl3A O12 66.3(12) . .
O9A Cl3A O12 165.1(17) . .
O12A Cl3A O12 48.5(12) . .
O10A Cl3A O12 66.3(18) . .
O11A Cl3A O12 88.9(12) . .
O9 Cl3A O11 108(2) . .
Cl3 Cl3A O11 57.9(12) . .
O9A Cl3A O11 105.1(17) . .
O12A Cl3A O11 136.7(13) . .
O10A Cl3A O11 50.7(16) . .
O11A Cl3A O11 49.4(11) . .
O12 Cl3A O11 89.7(12) . .
O9 Cl3A O10 89(2) . .
Cl3 Cl3A O10 27.4(14) . .
O9A Cl3A O10 99.1(17) . .
O12A Cl3A O10 102.3(13) . .
O10A Cl3A O10 34.2(12) . .
O11A Cl3A O10 127.0(14) . .
O12 Cl3A O10 82.0(11) . .
O11 Cl3A O10 78.2(11) . .
O9 O9A Cl3A 15(4) . .
O9 O9A Cl3 17(4) . .
Cl3A O9A Cl3 23.8(8) . .
O10 O10A O11 139(3) . .
O10 O10A Cl3A 106.0(18) . .
O11 O10A Cl3A 75.0(18) . .
O10 O10A O12 117(2) . .
O11 O10A O12 99(2) . .
Cl3A O10A O12 60.0(14) . .
O11 O11A Cl3A 75.5(12) . .
O11 O11A Cl3 49.0(8) . .
Cl3A O11A Cl3 30.0(7) . .
O12 O12A Cl3A 70.6(12) . .
O12 O12A C31S 147.5(18) . 4_676
Cl3A O12A C31S 137.1(19) . 4_676
O12 O12A Cl3 49.4(9) . .
Cl3A O12A Cl3 29.7(7) . .
C31S O12A Cl3 163.0(17) 4_676 .
N1 C1 C2 124.2(8) . .
N1 C1 P1 114.8(7) . .
C2 C1 P1 121.0(7) . .
C3 C2 C1 119.2(8) . .
C2 C3 C4 120.1(8) . .
C3 C4 C11 122.9(8) . .
C3 C4 C5 116.5(8) . .
C11 C4 C5 120.6(8) . .
N1 C5 C4 122.7(8) . .
N1 C5 C6 119.9(7) . .
C4 C5 C6 117.3(8) . .
N2 C6 C7 121.6(8) . .
N2 C6 C5 119.6(8) . .
C7 C6 C5 118.8(8) . .
C8 C7 C6 119.1(8) . .
C8 C7 C12 120.2(8) . .
C6 C7 C12 120.7(8) . .
C9 C8 C7 119.0(8) . .
C8 C9 C10 118.4(8) . .
N2 C10 C9 124.1(8) . .
N2 C10 P2 116.2(6) . .
C9 C10 P2 119.7(7) . .
C12 C11 C4 121.6(9) . .
C11 C12 C7 120.8(8) . .
N3 C13 C14 123.3(8) . .
N3 C13 P3 115.6(6) . .
C14 C13 P3 121.1(6) . .
C15 C14 C13 118.1(8) . .
C14 C15 C16 119.9(9) . .
C15 C16 C17 119.0(8) . .
C15 C16 C23 120.2(8) . .
C17 C16 C23 120.6(8) . .
N3 C17 C16 122.8(8) . .
N3 C17 C18 118.0(8) . .
C16 C17 C18 119.2(8) . .
N4 C18 C19 122.5(8) . .
N4 C18 C17 119.5(7) . .
C19 C18 C17 118.0(8) . .
C20 C19 C18 118.7(8) . .
C20 C19 C24 122.0(8) . .
C18 C19 C24 119.2(8) . .
C21 C20 C19 118.9(8) . .
C20 C21 C22 119.4(8) . .
N4 C22 C21 123.3(8) . .
N4 C22 P4 114.9(6) . .
C21 C22 P4 121.7(6) . .
C24 C23 C16 120.3(8) . .
C23 C24 C19 121.8(8) . .
N5 C25 C26 123.3(8) . .
N5 C25 P5 116.3(6) . .
C26 C25 P5 120.4(7) . .
C27 C26 C25 119.4(9) . .
C26 C27 C28 119.1(9) . .
C27 C28 C35 121.4(9) . .
C27 C28 C29 119.0(9) . .
C35 C28 C29 119.6(9) . .
N5 C29 C28 121.3(9) . .
N5 C29 C30 120.1(8) . .
C28 C29 C30 118.6(8) . .
N6 C30 C31 122.5(9) . .
N6 C30 C29 119.2(8) . .
C31 C30 C29 118.2(8) . .
C32 C31 C30 118.1(9) . .
C32 C31 C36 120.2(10) . .
C30 C31 C36 121.6(10) . .
C33 C32 C31 120.1(9) . .
C32 C33 C34 117.7(10) . .
N6 C34 C33 124.2(8) . .
N6 C34 P6 115.3(7) . .
C33 C34 P6 120.3(8) . .
C36 C35 C28 121.2(9) . .
C35 C36 C31 120.3(10) . .
C38 C37 C42 118.2(9) . .
C38 C37 P1 119.1(7) . .
C42 C37 P1 122.7(7) . .
C37 C38 C39 122.7(10) . .
C38 C39 C40 118.0(10) . .
C41 C40 C39 120.3(9) . .
C40 C41 C42 120.1(9) . .
C41 C42 C37 120.6(10) . .
C48 C43 C44 119.2(9) . .
C48 C43 P1 123.0(8) . .
C44 C43 P1 117.8(8) . .
C45 C44 C43 118.5(10) . .
C44 C45 C46 121.1(10) . .
C47 C46 C45 120.5(10) . .
C46 C47 C48 117.8(11) . .
C43 C48 C47 122.9(10) . .
C50 C49 C54 118.5(9) . .
C50 C49 P2 119.2(7) . .
C54 C49 P2 122.1(8) . .
C51 C50 C49 121.2(9) . .
C52 C51 C50 119.9(11) . .
C51 C52 C53 120.7(10) . .
C54 C53 C52 119.0(10) . .
C53 C54 C49 120.6(10) . .
C60 C55 C56 118.1(9) . .
C60 C55 P2 123.4(8) . .
C56 C55 P2 118.5(7) . .
C57 C56 C55 120.6(9) . .
C56 C57 C58 119.2(9) . .
C59 C58 C57 119.9(10) . .
C58 C59 C60 121.3(10) . .
C55 C60 C59 120.9(10) . .
C66 C61 C62 118.9(8) . .
C66 C61 P3 117.3(7) . .
C62 C61 P3 123.6(7) . .
C63 C62 C61 120.3(9) . .
C64 C63 C62 121.0(9) . .
C63 C64 C65 119.7(9) . .
C64 C65 C66 120.0(9) . .
C61 C66 C65 120.1(9) . .
C72 C67 C68 118.3(9) . .
C72 C67 P3 119.8(7) . .
C68 C67 P3 121.9(7) . .
C69 C68 C67 120.7(9) . .
C68 C69 C70 119.6(9) . .
C71 C70 C69 120.2(10) . .
C72 C71 C70 118.9(10) . .
C67 C72 C71 122.2(9) . .
C74 C73 C78 119.1(8) . .
C74 C73 P4 119.8(7) . .
C78 C73 P4 121.0(7) . .
C73 C74 C75 120.3(9) . .
C76 C75 C74 119.7(10) . .
C77 C76 C75 120.4(9) . .
C76 C77 C78 120.9(11) . .
C73 C78 C77 119.5(10) . .
C84 C79 C80 117.7(8) . .
C84 C79 P4 119.5(6) . .
C80 C79 P4 122.8(6) . .
C81 C80 C79 120.4(9) . .
C80 C81 C82 120.3(9) . .
C81 C82 C83 120.5(9) . .
C84 C83 C82 118.3(9) . .
C83 C84 C79 122.7(8) . .
C90 C85 C86 116.8(9) . .
C90 C85 P5 119.9(7) . .
C86 C85 P5 123.2(7) . .
C87 C86 C85 122.0(10) . .
C86 C87 C88 119.3(10) . .
C89 C88 C87 120.3(10) . .
C88 C89 C90 120.1(10) . .
C89 C90 C85 121.3(9) . .
C92 C91 C96 119.2(10) . .
C92 C91 P5 119.1(8) . .
C96 C91 P5 121.7(8) . .
C91 C92 C93 119.9(12) . .
C94 C93 C92 120.3(13) . .
C93 C94 C95 120.0(13) . .
C96 C95 C94 121.3(15) . .
C95 C96 C91 119.2(13) . .
C102 C97 C98 118.3(9) . .
C102 C97 P6 123.5(7) . .
C98 C97 P6 118.2(7) . .
C99 C98 C97 120.6(10) . .
C98 C99 C100 120.7(11) . .
C101 C100 C99 120.1(10) . .
C100 C101 C102 120.3(10) . .
C97 C102 C101 119.9(9) . .
C108 C103 C104 119.6(10) . .
C108 C103 P6 121.1(8) . .
C104 C103 P6 119.3(8) . .
C105 C104 C103 120.3(11) . .
C106 C105 C104 119.8(12) . .
C107 C106 C105 120.2(12) . .
C106 C107 C108 120.8(12) . .
C103 C108 C107 119.1(11) . .
C6S C1S C2S 123.0(19) . .
C1S C2S C3S 113.2(17) . .
C4S C3S C2S 119.4(16) . .
C5S C4S C3S 121.9(17) . .
C4S C5S C6S 120.0(19) . .
C1S C6S C5S 122.1(19) . .
C8S C7S C12S 120.2(13) . .
C7S C8S C9S 118.7(12) . .
C10S C9S C8S 119.2(12) . .
C11S C10S C9S 120.8(12) . .
C12S C11S C10S 120.9(12) . .
C11S C12S C7S 120.0(13) . .
Cl4S C17S C18S 135.5(19) . .
C17S C18S Cl5S 101.4(17) . .
C20S C19S C24S 120.0 . .
C21S C20S C19S 120.0 . .
C20S C21S C22S 120.0 . .
C23S C22S C21S 120.0 . .
C22S C23S C24S 120.0 . .
C23S C24S C19S 120.0 . .
C28S C27S C32S 120.0 . .
C27S C28S C29S 120.0 . .
C30S C29S C28S 120.0 . .
C31S C30S C29S 120.0 . .
C32S C31S C30S 120.0 . .
C32S C31S O12A 97.2(19) . 4_575
C30S C31S O12A 140(2) . 4_575
C31S C32S C27S 120.0 . .
Cl2B C13S Cl2S 34.9(14) . .
Cl2B Cl2S C13S 57(2) . .
Cl2S Cl2B C13S 88(3) . .

loop_
_geom_bond_atom_site_label_1
_geom_bond_atom_site_label_2
_geom_bond_distance
_geom_bond_site_symmetry_2
Au1 P5 2.380(2) .
Au1 P3 2.381(2) .
Au1 P1 2.388(3) .
Au1 Tl1 2.9171(5) .
Au2 P2 2.368(2) .
Au2 P4 2.377(2) .
Au2 P6 2.381(3) .
Au2 Tl1 2.9109(5) .
P1 C43 1.807(10) .
P1 C37 1.826(9) .
P1 C1 1.850(9) .
P2 C55 1.815(9) .
P2 C10 1.837(9) .
P2 C49 1.836(10) .
P3 C61 1.813(9) .
P3 C67 1.835(9) .
P3 C13 1.839(9) .
P4 C79 1.814(8) .
P4 C73 1.824(9) .
P4 C22 1.830(9) .
P5 C85 1.803(9) .
P5 C91 1.826(10) .
P5 C25 1.826(9) .
P6 C103 1.826(10) .
P6 C97 1.831(9) .
P6 C34 1.832(9) .
N1 C1 1.327(10) .
N1 C5 1.348(10) .
N2 C10 1.327(10) .
N2 C6 1.365(10) .
N3 C13 1.341(10) .
N3 C17 1.366(10) .
N4 C22 1.351(10) .
N4 C18 1.352(11) .
N5 C25 1.337(11) .
N5 C29 1.364(11) .
N6 C34 1.329(11) .
N6 C30 1.365(10) .
Cl1 O1 1.397(8) .
Cl1 O2 1.410(8) .
Cl1 O3 1.426(8) .
Cl1 O4 1.435(7) .
Cl2 O5 1.403(9) .
Cl2 O8 1.414(10) .
Cl2 O6 1.415(10) .
Cl2 O7 1.441(15) .
Cl3 Cl3A 0.966(13) .
Cl3 O10 1.344(16) .
Cl3 O11 1.428(16) .
Cl3 O12 1.436(15) .
Cl3 O9 1.489(18) .
Cl3 O11A 1.89(3) .
Cl3 O12A 1.89(3) .
Cl3 O9A 2.07(3) .
O9 O9A 0.62(2) .
O9 Cl3A 0.82(2) .
O10 O10A 1.24(3) .
O10 Cl3A 2.13(2) .
O11 O11A 1.32(3) .
O11 O10A 1.35(4) .
O11 Cl3A 1.68(2) .
O12 O12A 1.21(3) .
O12 Cl3A 1.52(2) .
O12 O10A 1.61(4) .
Cl3A O9A 1.409(16) .
Cl3A O12A 1.409(14) .
Cl3A O10A 1.416(18) .
Cl3A O11A 1.427(15) .
O12A C31S 1.8(2) 4_676
C1 C2 1.382(12) .
C2 C3 1.354(12) .
C3 C4 1.403(12) .
C4 C11 1.423(13) .
C4 C5 1.433(11) .
C5 C6 1.470(11) .
C6 C7 1.414(12) .
C7 C8 1.398(12) .
C7 C12 1.430(12) .
C8 C9 1.368(12) .
C9 C10 1.412(11) .
C11 C12 1.334(13) .
C13 C14 1.407(12) .
C14 C15 1.370(12) .
C15 C16 1.377(11) .
C16 C17 1.383(12) .
C16 C23 1.427(11) .
C17 C18 1.469(11) .
C18 C19 1.411(11) .
C19 C20 1.378(11) .
C19 C24 1.434(12) .
C20 C21 1.372(12) .
C21 C22 1.383(11) .
C23 C24 1.338(11) .
C25 C26 1.415(11) .
C26 C27 1.358(12) .
C27 C28 1.390(13) .
C28 C35 1.428(13) .
C28 C29 1.432(12) .
C29 C30 1.456(13) .
C30 C31 1.404(13) .
C31 C32 1.390(14) .
C31 C36 1.415(13) .
C32 C33 1.373(13) .
C33 C34 1.407(13) .
C35 C36 1.355(15) .
C37 C38 1.371(13) .
C37 C42 1.399(12) .
C38 C39 1.399(12) .
C39 C40 1.400(14) .
C40 C41 1.384(14) .
C41 C42 1.391(12) .
C43 C48 1.364(13) .
C43 C44 1.424(13) .
C44 C45 1.381(13) .
C45 C46 1.400(14) .
C46 C47 1.388(15) .
C47 C48 1.393(13) .
C49 C50 1.390(13) .
C49 C54 1.396(12) .
C50 C51 1.369(13) .
C51 C52 1.365(14) .
C52 C53 1.400(15) .
C53 C54 1.380(13) .
C55 C60 1.370(12) .
C55 C56 1.416(12) .
C56 C57 1.388(13) .
C57 C58 1.408(13) .
C58 C59 1.342(13) .
C59 C60 1.396(14) .
C61 C66 1.394(12) .
C61 C62 1.395(12) .
C62 C63 1.379(13) .
C63 C64 1.377(14) .
C64 C65 1.383(13) .
C65 C66 1.402(12) .
C67 C72 1.353(12) .
C67 C68 1.409(11) .
C68 C69 1.365(12) .
C69 C70 1.389(14) .
C70 C71 1.384(14) .
C71 C72 1.382(13) .
C73 C74 1.377(12) .
C73 C78 1.391(12) .
C74 C75 1.407(12) .
C75 C76 1.365(14) .
C76 C77 1.356(15) .
C77 C78 1.397(13) .
C79 C84 1.388(11) .
C79 C80 1.404(11) .
C80 C81 1.376(12) .
C81 C82 1.384(13) .
C82 C83 1.393(13) .
C83 C84 1.374(12) .
C85 C90 1.396(12) .
C85 C86 1.395(12) .
C86 C87 1.370(13) .
C87 C88 1.386(14) .
C88 C89 1.362(13) .
C89 C90 1.380(13) .
C91 C92 1.376(13) .
C91 C96 1.399(14) .
C92 C93 1.434(15) .
C93 C94 1.33(2) .
C94 C95 1.39(2) .
C95 C96 1.386(16) .
C97 C102 1.385(13) .
C97 C98 1.385(12) .
C98 C99 1.357(13) .
C99 C100 1.371(15) .
C100 C101 1.342(14) .
C101 C102 1.395(13) .
C103 C108 1.374(13) .
C103 C104 1.393(13) .
C104 C105 1.381(14) .
C105 C106 1.365(17) .
C106 C107 1.366(18) .
C107 C108 1.394(14) .
C1S C6S 1.39(2) .
C1S C2S 1.48(3) .
C2S C3S 1.52(2) .
C3S C4S 1.45(2) .
C4S C5S 1.38(2) .
C5S C6S 1.39(2) .
C7S C8S 1.404(16) .
C7S C12S 1.437(16) .
C8S C9S 1.447(18) .
C9S C10S 1.412(16) .
C10S C11S 1.393(16) .
C11S C12S 1.372(17) .
C17S Cl4S 1.43(2) .
C17S C18S 1.47(3) .
C18S Cl5S 2.21(3) .
C19S C20S 1.3900 .
C19S C24S 1.3900 .
C20S C21S 1.3900 .
C21S C22S 1.3900 .
C22S C23S 1.3900 .
C23S C24S 1.3900 .
C27S C28S 1.3900 .
C27S C32S 1.3900 .
C28S C29S 1.3900 .
C29S C30S 1.3900 .
C30S C31S 1.3900 .
C31S C32S 1.3900 .
C31S O12A 1.84(3) 4_575
C13S Cl2B 1.55(4) .
C13S Cl2S 1.85(3) .
Cl2S Cl2B 1.06(3) .
